data_7131119
loop_
_publ_author_name
'Zhang, Han-Yue'
'Xiong, Ren-Gen'

_publ_section_title
;
 Three-dimensional narrow-bandgap perovskite semiconductor ferroelectric
 methylphosphonium tin triiodide for potential photovoltaic application.
;
_journal_issue 7
_journal_name_full 'Chemical communications (Cambridge, England)'
_journal_page_first 920
_journal_page_last 923
_journal_paper_doi 10.1039/d2cc06408a
_journal_volume 59
_journal_year 2023
_chemical_formula_moiety 'C H6 I3 P Sn'
_chemical_formula_sum 'C H6 I3 P Sn'
_chemical_formula_weight 548.44
_space_group_crystal_system cubic
_space_group_IT_number 215
_space_group_name_Hall 'P -4 2 3'
_space_group_name_H-M_alt 'P -4 3 m'
_audit_creation_method SHELXL-2014/7
_audit_update_record
;
2020-09-12 deposited with the CCDC.	2022-12-15 downloaded from the CCDC.
;
_cell_angle_alpha 90
_cell_angle_beta 90
_cell_angle_gamma 90
_cell_formula_units_Z 1
_cell_length_a 6.3464(2)
_cell_length_b 6.3464(2)
_cell_length_c 6.3464(2)
_cell_measurement_reflns_used 286
_cell_measurement_temperature 313(2)
_cell_measurement_theta_max 30.1920
_cell_measurement_theta_min 3.2290
_cell_volume 255.613(14)
_computing_cell_refinement 'CrysAlisPro 1.171.40.82a (Rigaku OD, 2020)'
_computing_data_collection 'CrysAlisPro 1.171.40.82a (Rigaku OD, 2020)'
_computing_data_reduction 'CrysAlisPro 1.171.40.82a (Rigaku OD, 2020)'
_computing_structure_refinement 'SHELXL-2014/7 (Sheldrick, 2014)'
_computing_structure_solution 'SHELXL-2014/7 (Sheldrick, 2014)'
_diffrn_ambient_temperature 313(2)
_diffrn_measured_fraction_theta_full 1.000
_diffrn_measured_fraction_theta_max 1.000
_diffrn_measurement_device_type 'XtaLAB Synergy R, DW system, HyPix'
_diffrn_measurement_method '\w scans'
_diffrn_radiation_type MoK\a
_diffrn_radiation_wavelength 0.71073
_diffrn_reflns_av_R_equivalents 0.0209
_diffrn_reflns_av_unetI/netI 0.0243
_diffrn_reflns_Laue_measured_fraction_full 1.000
_diffrn_reflns_Laue_measured_fraction_max 1.000
_diffrn_reflns_limit_h_max 8
_diffrn_reflns_limit_h_min -5
_diffrn_reflns_limit_k_max 7
_diffrn_reflns_limit_k_min -7
_diffrn_reflns_limit_l_max 3
_diffrn_reflns_limit_l_min -7
_diffrn_reflns_number 433
_diffrn_reflns_point_group_measured_fraction_full 1.000
_diffrn_reflns_point_group_measured_fraction_max 1.000
_diffrn_reflns_theta_full 25.242
_diffrn_reflns_theta_max 27.059
_diffrn_reflns_theta_min 3.210
_diffrn_source 'Rotating-anode X-ray tube'
_exptl_absorpt_coefficient_mu 11.629
_exptl_absorpt_correction_T_max 0.394
_exptl_absorpt_correction_T_min 0.365
_exptl_absorpt_correction_type multi-scan
_exptl_absorpt_process_details
;
CrysAlisPro 1.171.40.82a (Rigaku Oxford Diffraction, 2020)
Empirical absorption correction using spherical harmonics,
implemented in SCALE3 ABSPACK scaling algorithm.
;
_exptl_crystal_colour Black
_exptl_crystal_density_diffrn 3.563
_exptl_crystal_description Block
_exptl_crystal_F_000 236
_exptl_crystal_size_max 0.090
_exptl_crystal_size_mid 0.080
_exptl_crystal_size_min 0.080
_refine_diff_density_max 0.846
_refine_diff_density_min -0.763
_refine_diff_density_rms 0.211
_refine_ls_abs_structure_details
;
 Refined as an inversion twin.
;
_refine_ls_abs_structure_Flack -2(8)
_refine_ls_extinction_method none
_refine_ls_goodness_of_fit_ref 1.001
_refine_ls_hydrogen_treatment undef
_refine_ls_matrix_type full
_refine_ls_number_parameters 12
_refine_ls_number_reflns 132
_refine_ls_number_restraints 13
_refine_ls_restrained_S_all 0.953
_refine_ls_R_factor_all 0.0428
_refine_ls_R_factor_gt 0.0390
_refine_ls_shift/su_max 0.021
_refine_ls_shift/su_mean 0.005
_refine_ls_structure_factor_coef Fsqd
_refine_ls_weighting_details 'w=1/[\s^2^(Fo^2^)+(0.0456P)^2^+1.6780P] where P=(Fo^2^+2Fc^2^)/3'
_refine_ls_weighting_scheme calc
_refine_ls_wR_factor_gt 0.0905
_refine_ls_wR_factor_ref 0.0930
_reflns_Friedel_coverage 0.612
_reflns_Friedel_fraction_full 1.000
_reflns_Friedel_fraction_max 1.000
_reflns_number_gt 115
_reflns_number_total 132
_reflns_threshold_expression 'I > 2\s(I)'
_cod_data_source_file d2cc06408a2.cif
_cod_data_source_block P43m
_cod_depositor_comments 'Adding full bibliography for 7131118--7131120.cif.'
_cod_original_cell_volume 255.61(2)
_cod_database_code 7131119
_shelx_shelxl_version_number 2014/7
_shelx_space_group_comment
;
The symmetry employed for this shelxl refinement is uniquely defined
by the following loop, which should always be used as a source of
symmetry information in preference to the above space-group names.
They are only intended as comments.
;
_shelx_estimated_absorpt_t_min 0.421
_shelx_estimated_absorpt_t_max 0.456

loop_
_space_group_symop_operation_xyz
'x, y, z'
'-x, -y, z'
'-x, y, -z'
'x, -y, -z'
'z, x, y'
'z, -x, -y'
'-z, -x, y'
'-z, x, -y'
'y, z, x'
'-y, z, -x'
'y, -z, -x'
'-y, -z, x'
'y, x, z'
'-y, -x, z'
'y, -x, -z'
'-y, x, -z'
'x, z, y'
'-x, z, -y'
'-x, -z, y'
'x, -z, -y'
'z, y, x'
'z, -y, -x'
'-z, y, -x'
'-z, -y, x'

loop_
_atom_site_label
_atom_site_type_symbol
_atom_site_fract_x
_atom_site_fract_y
_atom_site_fract_z
_atom_site_U_iso_or_equiv
_atom_site_adp_type
_atom_site_occupancy
_atom_site_site_symmetry_order
_atom_site_calc_flag
_atom_site_refinement_flags_posn
_atom_site_refinement_flags_adp
_atom_site_refinement_flags_occupancy
_atom_site_disorder_assembly
_atom_site_disorder_group
C1 C 0.10(3) 0.18(3) 0.10(3) 0.16(5) Uani 0.1253 2 d DS TU P . .
Sn1 Sn 0.5000 0.5000 0.5000 0.0433(8) Uani 1 24 d S T P . .
I1 I 0.5000 0.0000 0.5000 0.0889(9) Uani 1 8 d S T P . .
P1 P 0.0000 0.0000 0.0000 0.31(2) Uani 1 24 d DS TU P . .

loop_
_atom_site_aniso_label
_atom_site_aniso_U_11
_atom_site_aniso_U_22
_atom_site_aniso_U_33
_atom_site_aniso_U_23
_atom_site_aniso_U_13
_atom_site_aniso_U_12
C1 0.16(4) 0.16(5) 0.16(4) 0.008(19) 0.00(3) 0.008(19)
Sn1 0.0433(8) 0.0433(8) 0.0433(8) 0.000 0.000 0.000
I1 0.1127(13) 0.0414(10) 0.1127(13) 0.000 0.000 0.000
P1 0.31(2) 0.31(2) 0.31(2) 0.000 0.000 0.000

loop_
_atom_type_symbol
_atom_type_description
_atom_type_scat_dispersion_real
_atom_type_scat_dispersion_imag
_atom_type_scat_source
C C 0.0033 0.0016 'International Tables Vol C Tables 4.2.6.8 and 6.1.1.4'
H H 0.0000 0.0000 'International Tables Vol C Tables 4.2.6.8 and 6.1.1.4'
P P 0.1023 0.0942 'International Tables Vol C Tables 4.2.6.8 and 6.1.1.4'
Sn Sn -0.6537 1.4246 'International Tables Vol C Tables 4.2.6.8 and 6.1.1.4'
I I -0.4742 1.8119 'International Tables Vol C Tables 4.2.6.8 and 6.1.1.4'

loop_
_geom_angle_atom_site_label_1
_geom_angle_atom_site_label_2
_geom_angle_atom_site_label_3
_geom_angle
_geom_angle_site_symmetry_1
_geom_angle_site_symmetry_3
_geom_angle_publ_flag
C1 C1 C1 60.00(5) 9 5 ?
C1 C1 P1 76(10) 9 . ?
C1 C1 P1 76(10) 5 . ?
C1 C1 C1 120.048(7) 9 3 ?
C1 C1 C1 119.95(3) 5 3 ?
P1 C1 C1 51(10) . 3 ?
I1 Sn1 I1 90.0 9_655 . ?
I1 Sn1 I1 90.0 9_655 1_565 ?
I1 Sn1 I1 180.0 . 1_565 ?
I1 Sn1 I1 90.0 9_655 5 ?
I1 Sn1 I1 90.0 . 5 ?
I1 Sn1 I1 90.0 1_565 5 ?
I1 Sn1 I1 90.0 9_655 5_556 ?
I1 Sn1 I1 90.0 . 5_556 ?
I1 Sn1 I1 90.0 1_565 5_556 ?
I1 Sn1 I1 180.0 5 5_556 ?
I1 Sn1 I1 180.0 9_655 9 ?
I1 Sn1 I1 90.0 . 9 ?
I1 Sn1 I1 90.0 1_565 9 ?
I1 Sn1 I1 90.0 5 9 ?
I1 Sn1 I1 90.0 5_556 9 ?
Sn1 I1 Sn1 180.0 1_545 . ?
C1 P1 C1 28(10) 9 5 ?
C1 P1 C1 127(10) 9 12 ?
C1 P1 C1 101(6) 5 12 ?
C1 P1 C1 127(10) 9 10 ?
C1 P1 C1 120(3) 5 10 ?
C1 P1 C1 78(10) 12 10 ?
C1 P1 C1 101(6) 9 4 ?
C1 P1 C1 120(3) 5 4 ?
C1 P1 C1 101(6) 12 4 ?
C1 P1 C1 120(3) 10 4 ?
C1 P1 C1 120(3) 9 2 ?
C1 P1 C1 101(6) 5 2 ?
C1 P1 C1 28(10) 12 2 ?
C1 P1 C1 101(6) 10 2 ?
C1 P1 C1 78(10) 4 2 ?
C1 P1 C1 101(6) 9 6 ?
C1 P1 C1 127(10) 5 6 ?
C1 P1 C1 120(3) 12 6 ?
C1 P1 C1 101(6) 10 6 ?
C1 P1 C1 28(10) 4 6 ?
C1 P1 C1 101(6) 2 6 ?
C1 P1 C1 120(3) 9 8 ?
C1 P1 C1 127(10) 5 8 ?
C1 P1 C1 101(6) 12 8 ?
C1 P1 C1 28(10) 10 8 ?
C1 P1 C1 101(6) 4 8 ?
C1 P1 C1 120(3) 2 8 ?
C1 P1 C1 78(10) 6 8 ?
C1 P1 C1 101(6) 9 3 ?
C1 P1 C1 101(6) 5 3 ?
C1 P1 C1 101(6) 12 3 ?
C1 P1 C1 28(10) 10 3 ?
C1 P1 C1 127(10) 4 3 ?
C1 P1 C1 127(10) 2 3 ?
C1 P1 C1 101(6) 6 3 ?
C1 P1 C1 28(10) 8 3 ?
C1 P1 C1 78(10) 9 11 ?
C1 P1 C1 101(6) 5 11 ?
C1 P1 C1 127(10) 12 11 ?
C1 P1 C1 127(10) 10 11 ?
C1 P1 C1 28(10) 4 11 ?
C1 P1 C1 101(6) 2 11 ?
C1 P1 C1 28(10) 6 11 ?
C1 P1 C1 101(6) 8 11 ?
C1 P1 C1 120(3) 3 11 ?
C1 P1 C1 101(6) 9 7 ?
C1 P1 C1 78(10) 5 7 ?
C1 P1 C1 28(10) 12 7 ?
C1 P1 C1 101(6) 10 7 ?
C1 P1 C1 101(6) 4 7 ?
C1 P1 C1 28(10) 2 7 ?
C1 P1 C1 127(10) 6 7 ?
C1 P1 C1 127(10) 8 7 ?
C1 P1 C1 120(3) 3 7 ?
C1 P1 C1 120(3) 11 7 ?
C1 P1 C1 28(10) 9 . ?
C1 P1 C1 28(10) 5 . ?
C1 P1 C1 120(3) 12 . ?
C1 P1 C1 101(6) 10 . ?
C1 P1 C1 127(10) 4 . ?
C1 P1 C1 127(10) 2 . ?
C1 P1 C1 120(3) 6 . ?
C1 P1 C1 101(6) 8 . ?
C1 P1 C1 78(10) 3 . ?
C1 P1 C1 101(6) 11 . ?
C1 P1 C1 101(6) 7 . ?

loop_
_geom_bond_atom_site_label_1
_geom_bond_atom_site_label_2
_geom_bond_distance
_geom_bond_site_symmetry_2
_geom_bond_publ_flag
C1 C1 0.7(5) 9 ?
C1 C1 0.7(5) 5 ?
C1 P1 1.44(3) . ?
C1 C1 1.8(5) 3 ?
Sn1 I1 3.17320(10) 9_655 ?
Sn1 I1 3.17320(10) . ?
Sn1 I1 3.17320(10) 1_565 ?
Sn1 I1 3.17320(10) 5 ?
Sn1 I1 3.17320(10) 5_556 ?
Sn1 I1 3.17320(10) 9 ?
I1 Sn1 3.17320(10) 1_545 ?
P1 C1 1.44(3) 9 ?
P1 C1 1.44(3) 5 ?
P1 C1 1.44(3) 12 ?
P1 C1 1.44(3) 10 ?
P1 C1 1.44(3) 4 ?
P1 C1 1.44(3) 2 ?
P1 C1 1.44(3) 6 ?
P1 C1 1.44(3) 8 ?
P1 C1 1.44(3) 3 ?
P1 C1 1.44(3) 11 ?
P1 C1 1.44(3) 7 ?
